data_7116968
loop_
_publ_author_name
'Ruth Dorel'
'Carlos Manzano'
'Maricarmen Grisoli'
'We-Hyo Soe'
'Christian Joachim'
'Antonio M. Echavarren'

_publ_section_title
;
 Tetrabenzocircumpyrene: a nanographene fragment with an embedded
 peripentacene core
;
_journal_name_full Chem.Commun.
_journal_page_first 6932
_journal_paper_doi 10.1039/C5cc00693G
_journal_volume 51
_journal_year 2015
_chemical_formula_sum 'C54 H32'
_chemical_formula_weight 680.80
_space_group_IT_number 14
_symmetry_cell_setting monoclinic
_symmetry_space_group_name_Hall '-P 2ybc'
_symmetry_space_group_name_H-M 'P 1 21/c 1'
_atom_sites_solution_hydrogens geom
_atom_sites_solution_primary direct
_atom_sites_solution_secondary difmap
_audit_creation_method SHELXL-97
_audit_update_record
;
2014-11-24 deposited with the CCDC.
2015-03-20 downloaded from the CCDC.
;
_cell_angle_alpha 90.00
_cell_angle_beta 90.064(4)
_cell_angle_gamma 90.00
_cell_formula_units_Z 4
_cell_length_a 9.2045(10)
_cell_length_b 16.8399(17)
_cell_length_c 22.397(2)
_cell_measurement_reflns_used 7655
_cell_measurement_temperature 100(2)
_cell_measurement_theta_max 32.00
_cell_measurement_theta_min 2.18
_cell_volume 3471.6(6)
_computing_cell_refinement 'Bruker APEX2 v2011.4-0'
_computing_data_collection 'Bruker APEX2 v2011.4-0'
_computing_data_reduction 'Bruker SAINT V7.60A'
_computing_molecular_graphics 'Bruker SHELXTL'
_computing_publication_material 'Bruker SHELXTL'
_computing_structure_refinement 'SHELXS-97 (Sheldrick, 2008)'
_computing_structure_solution Sir2011
_diffrn_ambient_temperature 100(2)
_diffrn_detector_area_resol_mean 512
_diffrn_detector_type '4K CCD area detector APEX II'
_diffrn_measured_fraction_theta_full 0.974
_diffrn_measured_fraction_theta_max 0.843
_diffrn_measurement_device_type 'Kappa 4-axis goniometer bruker-nonius'
_diffrn_measurement_method
;
 Fullsphere data collection, phi and omega scans
;
_diffrn_measurement_specimen_support 'magnetic support whith MicroMount'
_diffrn_radiation_monochromator 'Multilayer Montel 200 mirrors'
_diffrn_radiation_type MoK\a
_diffrn_radiation_wavelength 0.71073
_diffrn_reflns_av_R_equivalents 0.0624
_diffrn_reflns_av_sigmaI/netI 0.0827
_diffrn_reflns_limit_h_max 13
_diffrn_reflns_limit_h_min -11
_diffrn_reflns_limit_k_max 16
_diffrn_reflns_limit_k_min -25
_diffrn_reflns_limit_l_max 32
_diffrn_reflns_limit_l_min -18
_diffrn_reflns_number 30518
_diffrn_reflns_theta_full 25.00
_diffrn_reflns_theta_max 32.13
_diffrn_reflns_theta_min 1.51
_diffrn_source 'rotating anode X-ray tube'
_diffrn_source_current 70
_diffrn_source_power 50
_diffrn_source_size '3 mm x 0.3 mm fine focus'
_diffrn_source_type 'Bruker-Nonius FR 591'
_exptl_absorpt_coefficient_mu 0.074
_exptl_absorpt_correction_T_max 0.9941
_exptl_absorpt_correction_T_min 0.9854
_exptl_absorpt_correction_type empirical
_exptl_absorpt_process_details
; 
 SADABS Version 2008/1 Bruker-Nonius
 Blessing, Acta Cryst. (1995) A51 33-38
;
_exptl_crystal_colour yellow
_exptl_crystal_density_diffrn 1.303
_exptl_crystal_density_method 'not measured'
_exptl_crystal_description prism
_exptl_crystal_F_000 1424
_exptl_crystal_size_max 0.20
_exptl_crystal_size_mid 0.08
_exptl_crystal_size_min 0.08
_refine_diff_density_max 0.367
_refine_diff_density_min -0.215
_refine_diff_density_rms 0.055
_refine_ls_extinction_method none
_refine_ls_goodness_of_fit_ref 1.060
_refine_ls_hydrogen_treatment noref
_refine_ls_matrix_type full
_refine_ls_number_parameters 586
_refine_ls_number_reflns 10289
_refine_ls_number_restraints 225
_refine_ls_restrained_S_all 1.052
_refine_ls_R_factor_all 0.1572
_refine_ls_R_factor_gt 0.0887
_refine_ls_shift/su_max 0.000
_refine_ls_shift/su_mean 0.000
_refine_ls_structure_factor_coef Fsqd
_refine_ls_weighting_details 'calc w=1/[\s^2^(Fo^2^)+(0.0673P)^2^+2.5629P] where P=(Fo^2^+2Fc^2^)/3'
_refine_ls_weighting_scheme calc
_refine_ls_wR_factor_gt 0.1815
_refine_ls_wR_factor_ref 0.2101
_reflns_number_gt 5879
_reflns_number_total 10289
_reflns_threshold_expression >2sigma(I)
_cod_data_source_file c5cc00693g2.cif
_cod_data_source_block rd294p21c
_cod_depositor_comments
;
The following automatic conversions were performed:

data name '_diffrn_measurement_specimen_suppport' was replaced with
'_diffrn_measurement_specimen_support' as specified in the
replacement file 'data/replacement-values/replacement_tags.lst'.

Automatic conversion script
Id: cif_correct_tags 9268 2022-04-12 08:56:07Z antanas 
;
_cod_original_sg_symbol_H-M P2(1)/c
_cod_database_code 7116968

loop_
_symmetry_equiv_pos_as_xyz
'x, y, z'
'-x, y+1/2, -z+1/2'
'-x, -y, -z'
'x, -y-1/2, z-1/2'

loop_
_atom_site_label
_atom_site_type_symbol
_atom_site_fract_x
_atom_site_fract_y
_atom_site_fract_z
_atom_site_U_iso_or_equiv
_atom_site_adp_type
_atom_site_occupancy
_atom_site_symmetry_multiplicity
_atom_site_calc_flag
_atom_site_refinement_flags
_atom_site_disorder_assembly
_atom_site_disorder_group
C1 C 0.4856(2) 0.78258(13) 0.42420(11) 0.0307(5) Uani 1 1 d . . .
C2 C 0.6131(2) 0.81736(13) 0.44552(11) 0.0298(5) Uani 1 1 d . A .
C3 C 0.7302(2) 0.77380(13) 0.47724(11) 0.0315(5) Uani 1 1 d . . .
C4 C 0.7475(2) 0.69104(14) 0.47235(12) 0.0359(6) Uani 1 1 d . . .
H4 H 0.6742 0.6607 0.4530 0.043 Uiso 1 1 calc R . .
C5 C 0.8681(3) 0.65273(14) 0.49489(13) 0.0401(6) Uani 1 1 d . . .
H5 H 0.8771 0.5968 0.4906 0.048 Uiso 1 1 calc R . .
C6 C 0.9765(3) 0.69547(15) 0.52384(13) 0.0431(6) Uani 1 1 d . . .
H6 H 1.0597 0.6690 0.5392 0.052 Uiso 1 1 calc R . .
C7 C 0.9622(3) 0.77633(15) 0.52996(13) 0.0401(6) Uani 1 1 d . . .
H7 H 1.0358 0.8055 0.5501 0.048 Uiso 1 1 calc R . .
C8 C 0.8403(2) 0.81679(14) 0.50686(11) 0.0327(5) Uani 1 1 d . . .
C9 C 0.8269(2) 0.90326(14) 0.51314(11) 0.0331(5) Uani 1 1 d . . .
C10 C 0.9018(3) 0.94504(14) 0.55759(11) 0.0369(6) Uani 1 1 d . . .
H10 H 0.9644 0.9170 0.5840 0.044 Uiso 1 1 calc R . .
C11 C 0.8867(3) 1.02582(15) 0.56377(11) 0.0372(6) Uani 1 1 d . . .
H11 H 0.9395 1.0535 0.5937 0.045 Uiso 1 1 calc R . .
C12 C 0.7931(3) 1.06688(14) 0.52566(11) 0.0366(6) Uani 1 1 d . . .
H12 H 0.7826 1.1228 0.5294 0.044 Uiso 1 1 calc R . .
C13 C 0.7159(3) 1.02661(14) 0.48263(11) 0.0347(5) Uani 1 1 d . . .
H13 H 0.6497 1.0549 0.4580 0.042 Uiso 1 1 calc R . .
C14 C 0.7331(2) 0.94406(13) 0.47432(11) 0.0318(5) Uani 1 1 d . A .
C15 C 0.6420(2) 0.89976(13) 0.43162(11) 0.0318(5) Uani 1 1 d D . .
C16 C 0.5820(5) 0.9327(2) 0.3801(2) 0.0277(10) Uani 0.80 1 d PDU A 1
C16' C 0.551(2) 0.9403(6) 0.3907(8) 0.043(8) Uani 0.20 1 d PDU A 2
C17 C 0.4563(3) 0.89512(13) 0.35467(11) 0.0325(5) Uani 1 1 d D . .
C18 C 0.3839(3) 0.92576(13) 0.30444(11) 0.0353(5) Uani 1 1 d . A .
H18 H 0.4261 0.9693 0.2838 0.042 Uiso 1 1 calc R . .
C19 C 0.2535(3) 0.89514(13) 0.28365(11) 0.0318(5) Uani 1 1 d . . .
C20 C 0.1824(3) 0.92490(13) 0.22939(11) 0.0334(5) Uani 1 1 d . A .
C21 C 0.2429(3) 0.98698(15) 0.19564(12) 0.0434(6) Uani 1 1 d . . .
H21 H 0.3297 1.0116 0.2092 0.052 Uiso 1 1 calc R A .
C22 C 0.1806(3) 1.01281(16) 0.14412(13) 0.0475(7) Uani 1 1 d . A .
H22 H 0.2247 1.0546 0.1222 0.057 Uiso 1 1 calc R . .
C23 C 0.0532(3) 0.97858(17) 0.12338(13) 0.0496(7) Uani 1 1 d . . .
H23 H 0.0093 0.9968 0.0875 0.059 Uiso 1 1 calc R A .
C24 C -0.0089(3) 0.91755(16) 0.15575(12) 0.0438(6) Uani 1 1 d . A .
H24 H -0.0953 0.8934 0.1413 0.053 Uiso 1 1 calc R . .
C25 C 0.0516(3) 0.89040(13) 0.20896(11) 0.0349(5) Uani 1 1 d . . .
C26 C -0.0220(3) 0.83002(14) 0.24550(12) 0.0367(6) Uani 1 1 d . A .
C27 C -0.1592(3) 0.79968(18) 0.22962(14) 0.0557(8) Uani 1 1 d . . .
H27 H -0.2006 0.8140 0.1923 0.067 Uiso 1 1 calc R A .
C28 C -0.2348(4) 0.7496(2) 0.26705(16) 0.0709(11) Uani 1 1 d . A .
H28 H -0.3275 0.7301 0.2555 0.085 Uiso 1 1 calc R . .
C29 C -0.1765(3) 0.7280(2) 0.32075(15) 0.0593(9) Uani 1 1 d . . .
H29 H -0.2305 0.6952 0.3472 0.071 Uiso 1 1 calc R A .
C30 C -0.0395(3) 0.75355(16) 0.33673(13) 0.0464(7) Uani 1 1 d . A .
H30 H 0.0010 0.7367 0.3736 0.056 Uiso 1 1 calc R . .
C31 C 0.0412(3) 0.80413(13) 0.29935(11) 0.0342(5) Uani 1 1 d . . .
C32 C 0.1869(2) 0.83148(13) 0.31610(11) 0.0306(5) Uani 1 1 d . A .
C33 C 0.2634(2) 0.79638(13) 0.36181(11) 0.0310(5) Uani 1 1 d . . .
H33 H 0.2224 0.7516 0.3813 0.037 Uiso 1 1 calc R A .
C34 C 0.4006(2) 0.82429(13) 0.38104(11) 0.0303(5) Uani 1 1 d . A .
C35 C 0.4310(2) 0.70547(13) 0.44913(12) 0.0323(5) Uani 1 1 d . . .
C36 C 0.4014(2) 0.70096(14) 0.50921(12) 0.0340(5) Uani 1 1 d . . .
H36 H 0.4106 0.7473 0.5332 0.041 Uiso 1 1 calc R . .
C37 C 0.3575(3) 0.62904(15) 0.53606(12) 0.0395(6) Uani 1 1 d . . .
H37 H 0.3391 0.6271 0.5778 0.047 Uiso 1 1 calc R . .
C38 C 0.3416(3) 0.56247(14) 0.50213(13) 0.0409(6) Uani 1 1 d . . .
H38 H 0.3130 0.5142 0.5206 0.049 Uiso 1 1 calc R . .
C39 C 0.3670(2) 0.56403(13) 0.44009(12) 0.0355(6) Uani 1 1 d . . .
C40 C 0.3501(3) 0.49572(15) 0.40383(14) 0.0440(7) Uani 1 1 d . . .
H40 H 0.3233 0.4468 0.4219 0.053 Uiso 1 1 calc R . .
C41 C 0.3714(3) 0.49854(15) 0.34431(15) 0.0482(7) Uani 1 1 d . . .
H41 H 0.3565 0.4523 0.3208 0.058 Uiso 1 1 calc R . .
C42 C 0.4156(3) 0.56978(15) 0.31688(13) 0.0413(6) Uani 1 1 d . . .
H42 H 0.4294 0.5712 0.2749 0.050 Uiso 1 1 calc R . .
C43 C 0.4388(2) 0.63670(13) 0.34983(12) 0.0339(5) Uani 1 1 d . . .
H43 H 0.4730 0.6836 0.3308 0.041 Uiso 1 1 calc R . .
C44 C 0.4123(2) 0.63691(13) 0.41248(12) 0.0329(5) Uani 1 1 d . . .
C45 C 0.6570(3) 1.00236(15) 0.35139(13) 0.0288(6) Uani 0.80 1 d PDU A 1
C46 C 0.7919(4) 0.98917(19) 0.3273(2) 0.0332(7) Uani 0.80 1 d PDU A 1
H46 H 0.8307 0.9369 0.3287 0.040 Uiso 0.80 1 calc PR A 1
C47 C 0.8750(4) 1.0494(2) 0.30072(19) 0.0383(7) Uani 0.80 1 d PDU A 1
H47 H 0.9668 1.0375 0.2836 0.046 Uiso 0.80 1 calc PR A 1
C48 C 0.8229(3) 1.12518(19) 0.29964(15) 0.0396(7) Uani 0.80 1 d PDU A 1
H48 H 0.8801 1.1662 0.2825 0.048 Uiso 0.80 1 calc PR A 1
C49 C 0.6838(5) 1.1436(2) 0.3239(4) 0.0337(10) Uani 0.80 1 d PDU A 1
C50 C 0.6278(4) 1.22170(17) 0.32244(15) 0.0383(7) Uani 0.80 1 d PDU A 1
H50 H 0.6843 1.2632 0.3056 0.046 Uiso 0.80 1 calc PR A 1
C51 C 0.4933(4) 1.23817(18) 0.34506(15) 0.0397(7) Uani 0.80 1 d PDU A 1
H51 H 0.4574 1.2910 0.3442 0.048 Uiso 0.80 1 calc PR A 1
C52 C 0.4077(4) 1.1769(2) 0.3697(2) 0.0366(7) Uani 0.80 1 d PDU A 1
H52 H 0.3139 1.1888 0.3850 0.044 Uiso 0.80 1 calc PR A 1
C53 C 0.4584(4) 1.1002(2) 0.3718(2) 0.0318(7) Uani 0.80 1 d PDU A 1
H53 H 0.4000 1.0597 0.3890 0.038 Uiso 0.80 1 calc PR A 1
C54 C 0.5968(3) 1.08106(15) 0.34871(13) 0.0295(6) Uani 0.80 1 d PDU A 1
C45' C 0.5597(10) 1.0269(5) 0.3702(6) 0.044(2) Uani 0.20 1 d PDU A 2
C46' C 0.4457(14) 1.0776(7) 0.3803(10) 0.046(2) Uani 0.20 1 d PDU A 2
H46' H 0.3580 1.0563 0.3959 0.056 Uiso 0.20 1 calc PR A 2
C47' C 0.4524(12) 1.1593(7) 0.3687(9) 0.049(2) Uani 0.20 1 d PDU A 2
H47' H 0.3714 1.1924 0.3773 0.059 Uiso 0.20 1 calc PR A 2
C48' C 0.5760(11) 1.1911(5) 0.3450(6) 0.050(2) Uani 0.20 1 d PDU A 2
H48' H 0.5822 1.2468 0.3385 0.060 Uiso 0.20 1 calc PR A 2
C49' C 0.6959(19) 1.1413(7) 0.3300(18) 0.048(2) Uani 0.20 1 d PDU A 2
C50' C 0.8256(11) 1.1734(6) 0.3065(6) 0.051(2) Uani 0.20 1 d PDU A 2
H50' H 0.8332 1.2290 0.3002 0.061 Uiso 0.20 1 calc PR A 2
C51' C 0.9404(11) 1.1252(6) 0.2929(6) 0.052(2) Uani 0.20 1 d PDU A 2
H51' H 1.0263 1.1473 0.2763 0.063 Uiso 0.20 1 calc PR A 2
C52' C 0.9317(12) 1.0427(6) 0.3032(8) 0.051(2) Uani 0.20 1 d PDU A 2
H52' H 1.0118 1.0097 0.2934 0.061 Uiso 0.20 1 calc PR A 2
C53' C 0.8085(15) 1.0098(6) 0.3272(11) 0.047(2) Uani 0.20 1 d PDU A 2
H53' H 0.8027 0.9539 0.3324 0.057 Uiso 0.20 1 calc PR A 2
C54' C 0.6904(10) 1.0581(5) 0.3444(6) 0.0450(18) Uani 0.20 1 d PDU A 2

loop_
_atom_site_aniso_label
_atom_site_aniso_U_11
_atom_site_aniso_U_22
_atom_site_aniso_U_33
_atom_site_aniso_U_23
_atom_site_aniso_U_13
_atom_site_aniso_U_12
C1 0.0292(11) 0.0271(10) 0.0358(14) 0.0015(9) -0.0039(10) -0.0022(8)
C2 0.0292(10) 0.0295(11) 0.0306(14) 0.0007(9) -0.0043(10) -0.0018(8)
C3 0.0272(10) 0.0341(11) 0.0332(14) 0.0016(10) -0.0032(10) -0.0012(9)
C4 0.0293(11) 0.0327(12) 0.0457(16) 0.0009(10) -0.0052(11) -0.0027(9)
C5 0.0345(12) 0.0329(12) 0.0530(18) 0.0025(11) -0.0067(12) 0.0008(10)
C6 0.0314(12) 0.0431(14) 0.0550(18) 0.0084(12) -0.0107(12) 0.0020(10)
C7 0.0306(11) 0.0408(13) 0.0490(17) 0.0049(11) -0.0091(11) -0.0064(10)
C8 0.0288(11) 0.0362(12) 0.0331(14) 0.0033(10) -0.0031(10) -0.0040(9)
C9 0.0306(11) 0.0358(12) 0.0329(14) 0.0020(10) -0.0013(10) -0.0058(9)
C10 0.0322(11) 0.0435(13) 0.0351(15) 0.0010(11) -0.0065(11) -0.0040(10)
C11 0.0349(12) 0.0452(14) 0.0316(15) -0.0079(11) -0.0058(11) -0.0060(10)
C12 0.0362(12) 0.0351(12) 0.0387(15) -0.0056(10) -0.0002(11) -0.0064(9)
C13 0.0359(12) 0.0334(12) 0.0349(15) 0.0004(10) -0.0042(11) -0.0047(9)
C14 0.0326(11) 0.0316(11) 0.0313(14) 0.0017(9) -0.0049(10) -0.0077(9)
C15 0.0328(11) 0.0298(11) 0.0327(14) 0.0001(9) -0.0057(10) -0.0052(9)
C16 0.0305(17) 0.0250(16) 0.028(2) -0.0008(14) -0.0040(19) -0.0019(13)
C16' 0.052(11) 0.041(9) 0.038(10) -0.006(6) 0.006(7) -0.010(7)
C17 0.0374(12) 0.0270(11) 0.0331(14) 0.0003(9) -0.0073(10) -0.0035(9)
C18 0.0424(13) 0.0263(11) 0.0373(15) 0.0021(10) -0.0085(11) -0.0054(9)
C19 0.0360(11) 0.0271(11) 0.0322(14) -0.0021(9) -0.0065(10) 0.0013(9)
C20 0.0369(12) 0.0308(11) 0.0326(14) -0.0015(10) -0.0059(10) 0.0009(9)
C21 0.0467(14) 0.0417(14) 0.0417(17) 0.0052(11) -0.0110(13) -0.0082(11)
C22 0.0538(16) 0.0464(15) 0.0422(17) 0.0098(12) -0.0068(14) -0.0088(12)
C23 0.0514(16) 0.0583(17) 0.0390(17) 0.0120(13) -0.0135(13) -0.0039(13)
C24 0.0393(13) 0.0530(16) 0.0392(16) 0.0017(12) -0.0108(12) -0.0026(11)
C25 0.0373(12) 0.0321(12) 0.0354(15) -0.0012(10) -0.0053(11) 0.0030(9)
C26 0.0350(12) 0.0380(13) 0.0371(15) 0.0015(11) -0.0083(11) -0.0009(10)
C27 0.0499(16) 0.0647(19) 0.052(2) 0.0168(15) -0.0236(15) -0.0169(14)
C28 0.0517(18) 0.094(3) 0.067(2) 0.0312(19) -0.0284(17) -0.0356(17)
C29 0.0449(16) 0.076(2) 0.057(2) 0.0208(16) -0.0139(15) -0.0222(15)
C30 0.0421(14) 0.0540(16) 0.0430(17) 0.0124(13) -0.0127(13) -0.0088(12)
C31 0.0320(11) 0.0325(11) 0.0381(15) -0.0009(10) -0.0071(10) 0.0003(9)
C32 0.0316(11) 0.0279(11) 0.0324(14) -0.0038(9) -0.0045(10) 0.0015(8)
C33 0.0314(11) 0.0264(10) 0.0353(14) 0.0020(9) -0.0047(10) -0.0006(8)
C34 0.0312(11) 0.0270(10) 0.0327(14) -0.0012(9) -0.0045(10) 0.0006(8)
C35 0.0251(10) 0.0303(11) 0.0416(16) 0.0043(10) -0.0068(10) -0.0020(8)
C36 0.0296(11) 0.0346(12) 0.0377(16) 0.0045(10) -0.0042(10) -0.0014(9)
C37 0.0321(12) 0.0454(14) 0.0410(16) 0.0100(11) -0.0037(11) -0.0020(10)
C38 0.0339(12) 0.0352(13) 0.0537(19) 0.0101(11) -0.0072(12) -0.0037(10)
C39 0.0274(11) 0.0312(11) 0.0477(17) 0.0059(10) -0.0078(11) -0.0017(9)
C40 0.0447(14) 0.0328(13) 0.054(2) 0.0056(11) -0.0112(13) -0.0036(10)
C41 0.0495(16) 0.0340(13) 0.061(2) -0.0071(13) -0.0107(14) -0.0003(11)
C42 0.0415(13) 0.0402(13) 0.0422(16) -0.0036(11) -0.0097(12) 0.0063(10)
C43 0.0298(11) 0.0298(11) 0.0421(16) 0.0031(10) -0.0052(10) 0.0031(9)
C44 0.0249(10) 0.0298(11) 0.0439(16) 0.0028(10) -0.0064(10) 0.0013(8)
C45 0.0328(12) 0.0254(12) 0.0283(15) -0.0014(11) -0.0077(11) -0.0042(10)
C46 0.0326(14) 0.0328(14) 0.0341(18) -0.0011(15) -0.0038(13) -0.0029(11)
C47 0.0338(15) 0.0412(15) 0.0400(19) -0.0016(13) 0.0003(15) -0.0045(12)
C48 0.0396(15) 0.0369(14) 0.0422(18) 0.0021(13) 0.0008(13) -0.0114(12)
C49 0.0375(14) 0.0285(13) 0.035(2) 0.0034(12) -0.0026(16) -0.0063(11)
C50 0.0479(15) 0.0306(13) 0.0364(18) 0.0048(12) -0.0061(13) -0.0060(12)
C51 0.0485(15) 0.0299(13) 0.0406(18) 0.0035(12) -0.0098(14) 0.0024(12)
C52 0.0410(15) 0.0344(15) 0.0344(18) 0.0020(13) -0.0060(14) 0.0049(12)
C53 0.0347(14) 0.0281(14) 0.0325(19) 0.0040(14) -0.0045(12) -0.0007(11)
C54 0.0326(12) 0.0273(12) 0.0286(15) 0.0012(10) -0.0060(11) -0.0035(10)
C45' 0.054(4) 0.047(4) 0.031(5) 0.001(4) -0.014(4) -0.014(3)
C46' 0.055(4) 0.049(5) 0.035(5) 0.005(4) -0.013(4) -0.011(4)
C47' 0.059(4) 0.050(5) 0.039(5) 0.006(4) -0.011(4) -0.010(4)
C48' 0.060(4) 0.049(4) 0.040(5) 0.006(4) -0.011(4) -0.011(3)
C49' 0.059(4) 0.048(4) 0.037(4) 0.003(4) -0.012(4) -0.013(3)
C50' 0.062(4) 0.051(4) 0.039(5) 0.001(4) -0.008(4) -0.013(3)
C51' 0.061(4) 0.054(4) 0.042(5) 0.000(4) -0.006(4) -0.014(4)
C52' 0.060(5) 0.053(4) 0.040(5) -0.002(4) -0.009(4) -0.013(4)
C53' 0.056(4) 0.050(4) 0.037(5) -0.001(4) -0.014(4) -0.011(4)
C54' 0.054(4) 0.048(4) 0.033(4) 0.000(3) -0.015(3) -0.013(3)

loop_
_atom_type_symbol
_atom_type_description
_atom_type_scat_dispersion_real
_atom_type_scat_dispersion_imag
_atom_type_scat_source
C C 0.0033 0.0016 'International Tables Vol C Tables 4.2.6.8 and 6.1.1.4'
H H 0.0000 0.0000 'International Tables Vol C Tables 4.2.6.8 and 6.1.1.4'

loop_
_geom_angle_atom_site_label_1
_geom_angle_atom_site_label_2
_geom_angle_atom_site_label_3
_geom_angle
_geom_angle_site_symmetry_1
_geom_angle_site_symmetry_3
C2 C1 C34 119.0(2) . .
C2 C1 C35 121.2(2) . .
C34 C1 C35 119.61(19) . .
C1 C2 C15 118.9(2) . .
C1 C2 C3 124.5(2) . .
C15 C2 C3 116.31(19) . .
C4 C3 C8 117.6(2) . .
C4 C3 C2 122.3(2) . .
C8 C3 C2 119.5(2) . .
C5 C4 C3 121.7(2) . .
C4 C5 C6 120.4(2) . .
C7 C6 C5 119.4(2) . .
C6 C7 C8 121.2(2) . .
C7 C8 C3 119.7(2) . .
C7 C8 C9 120.7(2) . .
C3 C8 C9 119.6(2) . .
C10 C9 C14 119.8(2) . .
C10 C9 C8 121.7(2) . .
C14 C9 C8 118.5(2) . .
C11 C10 C9 121.3(2) . .
C10 C11 C12 119.4(2) . .
C13 C12 C11 120.1(2) . .
C12 C13 C14 121.3(2) . .
C9 C14 C13 118.0(2) . .
C9 C14 C15 120.2(2) . .
C13 C14 C15 121.4(2) . .
C16 C15 C16' 16.0(12) . .
C16 C15 C2 119.1(2) . .
C16' C15 C2 119.5(4) . .
C16 C15 C14 124.1(2) . .
C16' C15 C14 120.7(5) . .
C2 C15 C14 116.8(2) . .
C15 C16 C17 118.2(3) . .
C15 C16 C45 118.9(3) . .
C17 C16 C45 122.9(3) . .
C17 C16' C15 118.3(7) . .
C17 C16' C45' 112.0(7) . .
C15 C16' C45' 128.5(8) . .
C18 C17 C16' 123.6(4) . .
C18 C17 C34 117.9(2) . .
C16' C17 C34 115.9(6) . .
C18 C17 C16 122.5(2) . .
C16' C17 C16 15.8(12) . .
C34 C17 C16 119.6(2) . .
C19 C18 C17 122.8(2) . .
C18 C19 C32 118.6(2) . .
C18 C19 C20 122.4(2) . .
C32 C19 C20 119.0(2) . .
C21 C20 C25 118.0(2) . .
C21 C20 C19 121.5(2) . .
C25 C20 C19 120.5(2) . .
C22 C21 C20 121.8(2) . .
C21 C22 C23 120.5(3) . .
C24 C23 C22 118.9(3) . .
C23 C24 C25 121.9(2) . .
C24 C25 C20 118.8(2) . .
C24 C25 C26 121.3(2) . .
C20 C25 C26 119.8(2) . .
C31 C26 C27 118.3(2) . .
C31 C26 C25 120.1(2) . .
C27 C26 C25 121.6(2) . .
C28 C27 C26 121.5(3) . .
C29 C28 C27 120.0(3) . .
C28 C29 C30 120.2(3) . .
C29 C30 C31 121.2(3) . .
C30 C31 C26 118.6(2) . .
C30 C31 C32 121.4(2) . .
C26 C31 C32 119.9(2) . .
C33 C32 C19 118.7(2) . .
C33 C32 C31 121.5(2) . .
C19 C32 C31 119.8(2) . .
C32 C33 C34 122.7(2) . .
C33 C34 C17 118.2(2) . .
C33 C34 C1 122.1(2) . .
C17 C34 C1 119.6(2) . .
C36 C35 C44 119.6(2) . .
C36 C35 C1 118.6(2) . .
C44 C35 C1 121.8(2) . .
C35 C36 C37 121.4(2) . .
C38 C37 C36 119.9(3) . .
C37 C38 C39 121.1(2) . .
C38 C39 C40 122.1(2) . .
C38 C39 C44 119.3(2) . .
C40 C39 C44 118.6(2) . .
C41 C40 C39 121.5(2) . .
C40 C41 C42 120.2(3) . .
C43 C42 C41 120.9(3) . .
C42 C43 C44 120.5(2) . .
C43 C44 C35 123.2(2) . .
C43 C44 C39 118.2(2) . .
C35 C44 C39 118.6(2) . .
C46 C45 C54 118.8(3) . .
C46 C45 C16 117.2(3) . .
C54 C45 C16 124.0(3) . .
C45 C46 C47 122.9(3) . .
C48 C47 C46 119.5(3) . .
C47 C48 C49 120.9(3) . .
C50 C49 C48 121.5(3) . .
C50 C49 C54 119.2(4) . .
C48 C49 C54 119.3(3) . .
C51 C50 C49 120.7(3) . .
C50 C51 C52 120.2(3) . .
C53 C52 C51 120.7(3) . .
C52 C53 C54 120.6(3) . .
C53 C54 C49 118.5(3) . .
C53 C54 C45 122.8(3) . .
C49 C54 C45 118.6(3) . .
C46' C45' C54' 118.7(6) . .
C46' C45' C16' 120.2(11) . .
C54' C45' C16' 120.9(11) . .
C45' C46' C47' 123.1(7) . .
C48' C47' C46' 119.6(7) . .
C47' C48' C49' 120.4(6) . .
C50' C49' C48' 121.2(6) . .
C50' C49' C54' 119.0(6) . .
C48' C49' C54' 119.5(6) . .
C51' C50' C49' 120.7(6) . .
C50' C51' C52' 120.2(6) . .
C53' C52' C51' 120.6(7) . .
C52' C53' C54' 120.7(6) . .
C53' C54' C45' 123.0(6) . .
C53' C54' C49' 118.3(6) . .
C45' C54' C49' 118.5(5) . .

loop_
_geom_bond_atom_site_label_1
_geom_bond_atom_site_label_2
_geom_bond_distance
_geom_bond_site_symmetry_2
C1 C2 1.395(3) .
C1 C34 1.428(3) .
C1 C35 1.500(3) .
C2 C15 1.447(3) .
C2 C3 1.484(3) .
C3 C4 1.407(3) .
C3 C8 1.411(3) .
C4 C5 1.379(3) .
C5 C6 1.390(3) .
C6 C7 1.375(4) .
C7 C8 1.411(3) .
C8 C9 1.468(3) .
C9 C10 1.400(3) .
C9 C14 1.404(3) .
C10 C11 1.374(3) .
C11 C12 1.395(4) .
C12 C13 1.375(3) .
C13 C14 1.411(3) .
C14 C15 1.474(3) .
C15 C16 1.393(4) .
C15 C16' 1.416(8) .
C16 C17 1.436(4) .
C16 C45 1.506(4) .
C16' C17 1.411(9) .
C16' C45' 1.531(9) .
C17 C18 1.405(3) .
C17 C34 1.427(3) .
C18 C19 1.386(3) .
C19 C32 1.433(3) .
C19 C20 1.468(3) .
C20 C21 1.405(3) .
C20 C25 1.412(3) .
C21 C22 1.359(4) .
C22 C23 1.386(4) .
C23 C24 1.382(4) .
C24 C25 1.392(4) .
C25 C26 1.471(3) .
C26 C31 1.407(4) .
C26 C27 1.408(4) .
C27 C28 1.378(4) .
C28 C29 1.366(4) .
C29 C30 1.379(4) .
C30 C31 1.407(4) .
C31 C32 1.466(3) .
C32 C33 1.375(3) .
C33 C34 1.414(3) .
C35 C36 1.375(4) .
C35 C44 1.427(3) .
C36 C37 1.411(3) .
C37 C38 1.362(4) .
C38 C39 1.409(4) .
C39 C40 1.417(4) .
C39 C44 1.437(3) .
C40 C41 1.348(4) .
C41 C42 1.408(4) .
C42 C43 1.364(3) .
C43 C44 1.425(4) .
C45 C46 1.372(4) .
C45 C54 1.437(4) .
C46 C47 1.404(5) .
C47 C48 1.363(5) .
C48 C49 1.425(5) .
C49 C50 1.412(4) .
C49 C54 1.436(4) .
C50 C51 1.367(5) .
C51 C52 1.411(5) .
C52 C53 1.374(4) .
C53 C54 1.413(4) .
C45' C46' 1.372(6) .
C45' C54' 1.435(5) .
C46' C47' 1.402(6) .
C47' C48' 1.366(7) .
C48' C49' 1.426(7) .
C49' C50' 1.412(6) .
C49' C54' 1.438(5) .
C50' C51' 1.367(6) .
C51' C52' 1.410(6) .
C52' C53' 1.373(6) .
C53' C54' 1.412(6) .

loop_
_geom_torsion_atom_site_label_1
_geom_torsion_atom_site_label_2
_geom_torsion_atom_site_label_3
_geom_torsion_atom_site_label_4
_geom_torsion
_geom_torsion_site_symmetry_1
_geom_torsion_site_symmetry_2
_geom_torsion_site_symmetry_3
_geom_torsion_site_symmetry_4
C34 C1 C2 C15 10.9(3) . . . .
C35 C1 C2 C15 -164.5(2) . . . .
C34 C1 C2 C3 -163.1(2) . . . .
C35 C1 C2 C3 21.5(4) . . . .
C1 C2 C3 C4 21.1(4) . . . .
C15 C2 C3 C4 -153.1(2) . . . .
C1 C2 C3 C8 -167.8(2) . . . .
C15 C2 C3 C8 18.1(3) . . . .
C8 C3 C4 C5 -0.8(4) . . . .
C2 C3 C4 C5 170.6(2) . . . .
C3 C4 C5 C6 0.5(4) . . . .
C4 C5 C6 C7 0.2(4) . . . .
C5 C6 C7 C8 -0.7(4) . . . .
C6 C7 C8 C3 0.4(4) . . . .
C6 C7 C8 C9 -179.4(2) . . . .
C4 C3 C8 C7 0.3(4) . . . .
C2 C3 C8 C7 -171.3(2) . . . .
C4 C3 C8 C9 -179.9(2) . . . .
C2 C3 C8 C9 8.5(3) . . . .
C7 C8 C9 C10 -22.2(4) . . . .
C3 C8 C9 C10 158.0(2) . . . .
C7 C8 C9 C14 159.6(2) . . . .
C3 C8 C9 C14 -20.2(3) . . . .
C14 C9 C10 C11 -0.7(4) . . . .
C8 C9 C10 C11 -178.9(2) . . . .
C9 C10 C11 C12 1.0(4) . . . .
C10 C11 C12 C13 0.5(4) . . . .
C11 C12 C13 C14 -2.4(4) . . . .
C10 C9 C14 C13 -1.2(3) . . . .
C8 C9 C14 C13 177.1(2) . . . .
C10 C9 C14 C15 -173.5(2) . . . .
C8 C9 C14 C15 4.7(3) . . . .
C12 C13 C14 C9 2.8(4) . . . .
C12 C13 C14 C15 175.0(2) . . . .
C1 C2 C15 C16 -26.4(4) . . . .
C3 C2 C15 C16 148.0(4) . . . .
C1 C2 C15 C16' -8.0(12) . . . .
C3 C2 C15 C16' 166.4(12) . . . .
C1 C2 C15 C14 152.7(2) . . . .
C3 C2 C15 C14 -32.9(3) . . . .
C9 C14 C15 C16 -159.0(4) . . . .
C13 C14 C15 C16 28.9(5) . . . .
C9 C14 C15 C16' -177.6(12) . . . .
C13 C14 C15 C16' 10.3(12) . . . .
C9 C14 C15 C2 21.9(3) . . . .
C13 C14 C15 C2 -150.1(2) . . . .
C16' C15 C16 C17 -74.2(17) . . . .
C2 C15 C16 C17 21.8(6) . . . .
C14 C15 C16 C17 -157.3(3) . . . .
C16' C15 C16 C45 109.8(18) . . . .
C2 C15 C16 C45 -154.2(3) . . . .
C14 C15 C16 C45 26.8(6) . . . .
C16 C15 C16' C17 79(2) . . . .
C2 C15 C16' C17 -14(2) . . . .
C14 C15 C16' C17 -174.2(11) . . . .
C16 C15 C16' C45' -88(3) . . . .
C2 C15 C16' C45' 179.1(15) . . . .
C14 C15 C16' C45' 19(3) . . . .
C15 C16' C17 C18 -166.2(11) . . . .
C45' C16' C17 C18 3(2) . . . .
C15 C16' C17 C34 33(2) . . . .
C45' C16' C17 C34 -158.5(11) . . . .
C15 C16' C17 C16 -74.7(17) . . . .
C45' C16' C17 C16 94(3) . . . .
C15 C16 C17 C18 177.0(3) . . . .
C45 C16 C17 C18 -7.2(7) . . . .
C15 C16 C17 C16' 78.2(18) . . . .
C45 C16 C17 C16' -106.0(18) . . . .
C15 C16 C17 C34 -2.5(6) . . . .
C45 C16 C17 C34 173.3(3) . . . .
C16' C17 C18 C19 -153.7(12) . . . .
C34 C17 C18 C19 7.0(4) . . . .
C16 C17 C18 C19 -172.5(4) . . . .
C17 C18 C19 C32 2.4(4) . . . .
C17 C18 C19 C20 -176.8(2) . . . .
C18 C19 C20 C21 -0.5(4) . . . .
C32 C19 C20 C21 -179.8(2) . . . .
C18 C19 C20 C25 178.2(2) . . . .
C32 C19 C20 C25 -1.0(3) . . . .
C25 C20 C21 C22 -1.3(4) . . . .
C19 C20 C21 C22 177.5(3) . . . .
C20 C21 C22 C23 0.5(5) . . . .
C21 C22 C23 C24 -0.3(5) . . . .
C22 C23 C24 C25 1.0(4) . . . .
C23 C24 C25 C20 -1.8(4) . . . .
C23 C24 C25 C26 174.9(3) . . . .
C21 C20 C25 C24 1.9(4) . . . .
C19 C20 C25 C24 -176.9(2) . . . .
C21 C20 C25 C26 -174.8(2) . . . .
C19 C20 C25 C26 6.4(3) . . . .
C24 C25 C26 C31 -179.5(2) . . . .
C20 C25 C26 C31 -2.9(4) . . . .
C24 C25 C26 C27 -2.8(4) . . . .
C20 C25 C26 C27 173.9(3) . . . .
C31 C26 C27 C28 3.8(5) . . . .
C25 C26 C27 C28 -172.9(3) . . . .
C26 C27 C28 C29 -0.4(6) . . . .
C27 C28 C29 C30 -2.5(6) . . . .
C28 C29 C30 C31 2.0(5) . . . .
C29 C30 C31 C26 1.5(4) . . . .
C29 C30 C31 C32 -180.0(3) . . . .
C27 C26 C31 C30 -4.3(4) . . . .
C25 C26 C31 C30 172.5(2) . . . .
C27 C26 C31 C32 177.2(2) . . . .
C25 C26 C31 C32 -6.0(4) . . . .
C18 C19 C32 C33 -8.3(3) . . . .
C20 C19 C32 C33 170.9(2) . . . .
C18 C19 C32 C31 172.9(2) . . . .
C20 C19 C32 C31 -7.8(3) . . . .
C30 C31 C32 C33 14.2(4) . . . .
C26 C31 C32 C33 -167.3(2) . . . .
C30 C31 C32 C19 -167.1(2) . . . .
C26 C31 C32 C19 11.4(3) . . . .
C19 C32 C33 C34 4.8(3) . . . .
C31 C32 C33 C34 -176.5(2) . . . .
C32 C33 C34 C17 4.7(4) . . . .
C32 C33 C34 C1 -173.3(2) . . . .
C18 C17 C34 C33 -10.4(3) . . . .
C16' C17 C34 C33 151.8(10) . . . .
C16 C17 C34 C33 169.1(3) . . . .
C18 C17 C34 C1 167.7(2) . . . .
C16' C17 C34 C1 -30.2(11) . . . .
C16 C17 C34 C1 -12.8(4) . . . .
C2 C1 C34 C33 -173.7(2) . . . .
C35 C1 C34 C33 1.7(3) . . . .
C2 C1 C34 C17 8.3(3) . . . .
C35 C1 C34 C17 -176.3(2) . . . .
C2 C1 C35 C36 58.5(3) . . . .
C34 C1 C35 C36 -116.8(2) . . . .
C2 C1 C35 C44 -120.1(3) . . . .
C34 C1 C35 C44 64.6(3) . . . .
C44 C35 C36 C37 2.3(3) . . . .
C1 C35 C36 C37 -176.4(2) . . . .
C35 C36 C37 C38 -1.0(4) . . . .
C36 C37 C38 C39 -0.6(4) . . . .
C37 C38 C39 C40 -179.6(2) . . . .
C37 C38 C39 C44 0.9(4) . . . .
C38 C39 C40 C41 178.4(3) . . . .
C44 C39 C40 C41 -2.1(4) . . . .
C39 C40 C41 C42 2.0(4) . . . .
C40 C41 C42 C43 0.6(4) . . . .
C41 C42 C43 C44 -2.9(4) . . . .
C42 C43 C44 C35 -178.4(2) . . . .
C42 C43 C44 C39 2.7(3) . . . .
C36 C35 C44 C43 179.2(2) . . . .
C1 C35 C44 C43 -2.1(3) . . . .
C36 C35 C44 C39 -1.9(3) . . . .
C1 C35 C44 C39 176.74(19) . . . .
C38 C39 C44 C43 179.3(2) . . . .
C40 C39 C44 C43 -0.3(3) . . . .
C38 C39 C44 C35 0.4(3) . . . .
C40 C39 C44 C35 -179.2(2) . . . .
C15 C16 C45 C46 65.9(6) . . . .
C17 C16 C45 C46 -109.8(5) . . . .
C15 C16 C45 C54 -113.0(4) . . . .
C17 C16 C45 C54 71.2(6) . . . .
C54 C45 C46 C47 0.8(6) . . . .
C16 C45 C46 C47 -178.2(4) . . . .
C45 C46 C47 C48 1.7(7) . . . .
C46 C47 C48 C49 -1.5(7) . . . .
C47 C48 C49 C50 -179.3(5) . . . .
C47 C48 C49 C54 -1.1(9) . . . .
C48 C49 C50 C51 179.0(5) . . . .
C54 C49 C50 C51 0.8(9) . . . .
C49 C50 C51 C52 -0.6(6) . . . .
C50 C51 C52 C53 0.6(6) . . . .
C51 C52 C53 C54 -0.8(7) . . . .
C52 C53 C54 C49 1.0(7) . . . .
C52 C53 C54 C45 178.1(4) . . . .
C50 C49 C54 C53 -1.0(9) . . . .
C48 C49 C54 C53 -179.2(5) . . . .
C50 C49 C54 C45 -178.2(5) . . . .
C48 C49 C54 C45 3.5(8) . . . .
C46 C45 C54 C53 179.5(4) . . . .
C16 C45 C54 C53 -1.6(5) . . . .
C46 C45 C54 C49 -3.4(6) . . . .
C16 C45 C54 C49 175.6(5) . . . .
C17 C16' C45' C46' 73(2) . . . .
C15 C16' C45' C46' -119(2) . . . .
C17 C16' C45' C54' -111.6(16) . . . .
C15 C16' C45' C54' 56(3) . . . .
C54' C45' C46' C47' -2(3) . . . .
C16' C45' C46' C47' 172.8(18) . . . .
C45' C46' C47' C48' 1(3) . . . .
C46' C47' C48' C49' 2(3) . . . .
C47' C48' C49' C50' -179(3) . . . .
C47' C48' C49' C54' -5(4) . . . .
C48' C49' C50' C51' 179(2) . . . .
C54' C49' C50' C51' 6(4) . . . .
C49' C50' C51' C52' -1(3) . . . .
C50' C51' C52' C53' 0(3) . . . .
C51' C52' C53' C54' -3(3) . . . .
C52' C53' C54' C45' -179.4(18) . . . .
C52' C53' C54' C49' 7(3) . . . .
C46' C45' C54' C53' -174.0(19) . . . .
C16' C45' C54' C53' 11(2) . . . .
C46' C45' C54' C49' 0(3) . . . .
C16' C45' C54' C49' -175(2) . . . .
C50' C49' C54' C53' -8(4) . . . .
C48' C49' C54' C53' 178(3) . . . .
C50' C49' C54' C45' 178(2) . . . .
C48' C49' C54' C45' 4(4) . . . .
